data_7107553
loop_
_publ_author_name
'Nicola Giri'
'William Clegg'
'Ross W. Harrington'
'Peter N. Horton'
'Michael B. Hursthouse'
'Stuart L. James'

_publ_section_title
;
 Selective formation of a polar incomplete coordination cage induced by
 remote ligand substituents
;
_journal_name_full Chem.Commun.
_journal_page_first 4061
_journal_paper_doi 10.1039/c2cc17832j
_journal_volume 48
_journal_year 2012
_chemical_formula_moiety 'C233 H297 Ag6 N24 O9 P12 S3 3+,3 C7 H7 O3 S -'
_chemical_formula_sum 'C254 H318 Ag6 N24 O18 P12 S6'
_chemical_formula_weight 5206.68
_chemical_name_systematic ?
_space_group_IT_number 205
_symmetry_cell_setting cubic
_symmetry_space_group_name_Hall '-P 2ac 2ab 3'
_symmetry_space_group_name_H-M 'P a -3'
_atom_sites_solution_hydrogens geom
_atom_sites_solution_primary direct
_atom_sites_solution_secondary difmap
_audit_creation_method SHELXL-97
_cell_angle_alpha 90.00
_cell_angle_beta 90.00
_cell_angle_gamma 90.00
_cell_formula_units_Z 8
_cell_length_a 39.4527(8)
_cell_length_b 39.4527(8)
_cell_length_c 39.4527(8)
_cell_measurement_reflns_used 12637
_cell_measurement_temperature 120(2)
_cell_measurement_theta_max 27.485
_cell_measurement_theta_min 0.998
_cell_volume 61409(2)
_computing_cell_refinement 'DENZO (Otwinowski & Minor, 1997) & COLLECT (Hooft, R.W.W., 1998)'
_computing_data_collection 'COLLECT (Hooft, R.W.W., 1998)'
_computing_data_reduction 'DENZO (Otwinowski & Minor, 1997) & COLLECT (Hooft, R.W.W., 1998)'
_computing_molecular_graphics 'ORTEP3 for Windows (Farrugia, 1997)'
_computing_publication_material 'WinGX (Farrugia, 1999)'
_computing_structure_refinement 'SHELXL-97 (Sheldrick, 1997b)'
_computing_structure_solution 'SHELXS-97 (Sheldrick, 1997a)'
_diffrn_ambient_temperature 120(2)
_diffrn_detector_area_resol_mean 9.091
_diffrn_measured_fraction_theta_full 0.974
_diffrn_measured_fraction_theta_max 0.974
_diffrn_measurement_device_type 'Bruker-Nonius KappaCCD'
_diffrn_measurement_method '\f & \w scans'
_diffrn_radiation_monochromator graphite
_diffrn_radiation_source 'Bruker-Nonius FR591 rotating anode'
_diffrn_radiation_type MoK\a
_diffrn_radiation_wavelength 0.71073
_diffrn_reflns_av_R_equivalents 0.1093
_diffrn_reflns_av_sigmaI/netI 0.1628
_diffrn_reflns_limit_h_max 49
_diffrn_reflns_limit_h_min -51
_diffrn_reflns_limit_k_max 29
_diffrn_reflns_limit_k_min -38
_diffrn_reflns_limit_l_max 50
_diffrn_reflns_limit_l_min -27
_diffrn_reflns_number 149637
_diffrn_reflns_theta_full 27.48
_diffrn_reflns_theta_max 27.48
_diffrn_reflns_theta_min 2.92
_exptl_absorpt_coefficient_mu 0.53
_exptl_absorpt_correction_T_max 0.889
_exptl_absorpt_correction_T_min 0.839
_exptl_absorpt_correction_type multi-scan
_exptl_absorpt_process_details 'SADABS V2.10 (Sheldrick, G.M., 2003)'
_exptl_crystal_colour Colourless
_exptl_crystal_density_diffrn 1.126
_exptl_crystal_density_method 'not measured'
_exptl_crystal_description Block
_exptl_crystal_F_000 21696
_exptl_crystal_size_max 0.36
_exptl_crystal_size_mid 0.36
_exptl_crystal_size_min 0.24
_refine_diff_density_max 1.281
_refine_diff_density_min -0.623
_refine_diff_density_rms 0.118
_refine_ls_extinction_method none
_refine_ls_goodness_of_fit_ref 0.892
_refine_ls_hydrogen_treatment constr
_refine_ls_matrix_type full
_refine_ls_number_parameters 1421
_refine_ls_number_reflns 22890
_refine_ls_number_restraints 5610
_refine_ls_restrained_S_all 0.860
_refine_ls_R_factor_all 0.2195
_refine_ls_R_factor_gt 0.1112
_refine_ls_shift/su_max 0.004
_refine_ls_shift/su_mean 0.000
_refine_ls_structure_factor_coef Fsqd
_refine_ls_weighting_details 'calc w=1/[\s^2^(Fo^2^)+(0.2000P)^2^+0.0000P] where P=(Fo^2^+2Fc^2^)/3'
_refine_ls_weighting_scheme calc
_refine_ls_wR_factor_gt 0.3148
_refine_ls_wR_factor_ref 0.3610
_reflns_number_gt 6751
_reflns_number_total 22890
_reflns_threshold_expression >2sigma(I)
_cod_data_source_file c2cc17832j.txt
_cod_data_source_block 2006src1215sq
_cod_database_code 7107553

loop_
_symmetry_equiv_pos_as_xyz
'x, y, z'
'-x+1/2, -y, z+1/2'
'-x, y+1/2, -z+1/2'
'x+1/2, -y+1/2, -z'
'z, x, y'
'z+1/2, -x+1/2, -y'
'-z+1/2, -x, y+1/2'
'-z, x+1/2, -y+1/2'
'y, z, x'
'-y, z+1/2, -x+1/2'
'y+1/2, -z+1/2, -x'
'-y+1/2, -z, x+1/2'
'-x, -y, -z'
'x-1/2, y, -z-1/2'
'x, -y-1/2, z-1/2'
'-x-1/2, y-1/2, z'
'-z, -x, -y'
'-z-1/2, x-1/2, y'
'z-1/2, x, -y-1/2'
'z, -x-1/2, y-1/2'
'-y, -z, -x'
'y, -z-1/2, x-1/2'
'-y-1/2, z-1/2, x'
'y-1/2, z, -x-1/2'

loop_
_atom_site_label
_atom_site_type_symbol
_atom_site_fract_x
_atom_site_fract_y
_atom_site_fract_z
_atom_site_U_iso_or_equiv
_atom_site_adp_type
_atom_site_occupancy
_atom_site_symmetry_multiplicity
_atom_site_calc_flag
_atom_site_refinement_flags
_atom_site_disorder_assembly
_atom_site_disorder_group
Ag1 Ag 0.080618(17) 0.321022(18) 0.713696(18) 0.0835(3) Uani 1 1 d U A .
Ag2 Ag 0.172139(18) 0.203114(18) 0.712704(18) 0.0866(3) Uani 1 1 d U A .
C1 C 0.0759(2) 0.2404(2) 0.6666(2) 0.087(2) Uani 1 1 d U A .
H1A H 0.0836 0.2282 0.6871 0.104 Uiso 1 1 calc R . .
H1B H 0.0590 0.2256 0.6553 0.104 Uiso 1 1 calc R . .
C2 C 0.1214(2) 0.2081(2) 0.63617(19) 0.086(2) Uani 1 1 d U B .
H2A H 0.1409 0.2108 0.6205 0.103 Uiso 1 1 calc R . .
H2B H 0.1039 0.1954 0.6236 0.103 Uiso 1 1 calc R . .
C3 C 0.10764(19) 0.4041(2) 0.7410(2) 0.084(2) Uani 1 1 d U A .
H3A H 0.1126 0.4120 0.7178 0.101 Uiso 1 1 calc R . .
H3B H 0.1000 0.4242 0.7540 0.101 Uiso 1 1 calc R . .
C4 C 0.1073(2) 0.2431(2) 0.6421(2) 0.080(2) Uani 1 1 d U . .
C5 C 0.1354(2) 0.2674(2) 0.6575(2) 0.087(3) Uani 1 1 d U . .
H5A H 0.1560 0.2661 0.6436 0.130 Uiso 1 1 calc R . .
H5B H 0.1407 0.2604 0.6807 0.130 Uiso 1 1 calc R . .
H5C H 0.1270 0.2908 0.6576 0.130 Uiso 1 1 calc R . .
P1 P 0.05383(6) 0.27732(6) 0.68076(6) 0.0791(7) Uani 1 1 d DU . .
P2 P 0.13531(6) 0.18146(6) 0.66932(6) 0.0848(7) Uani 1 1 d DU . .
P3 P 0.07263(6) 0.37650(7) 0.73808(7) 0.0915(7) Uani 1 1 d DU . .
C6 C 0.23708(19) 0.21603(19) 0.77692(18) 0.0682(19) Uani 1 1 d U B .
H6A H 0.2216 0.2292 0.7916 0.082 Uiso 1 1 calc R . .
H6B H 0.2523 0.2033 0.7923 0.082 Uiso 1 1 calc R . .
C7 C 0.25878(19) 0.24122(19) 0.75878(19) 0.068(3) Uani 1 3 d SU . .
C8 C 0.23587(19) 0.26413(19) 0.73587(19) 0.085(4) Uani 1 3 d SU . .
H8A H 0.2286 0.2841 0.7488 0.127 Uiso 0.33 1 calc PR . .
H8B H 0.2159 0.2512 0.7286 0.127 Uiso 0.33 1 calc PR . .
H8C H 0.2488 0.2714 0.7159 0.127 Uiso 0.33 1 calc PR . .
P4 P 0.21121(6) 0.18491(5) 0.75539(6) 0.0730(6) Uani 1 1 d DU . .
C11 C 0.0295(3) 0.2969(9) 0.6475(4) 0.102(7) Uani 0.32(3) 1 d PDU A 1
C12 C 0.0135(6) 0.2721(7) 0.6277(6) 0.105(7) Uani 0.32(3) 1 d PDU A 1
H12 H 0.0170 0.2489 0.6334 0.126 Uiso 0.32(3) 1 calc PR A 1
C13 C -0.0064(6) 0.2791(6) 0.6010(6) 0.126(7) Uani 0.32(3) 1 d PDU A 1
H13 H -0.0164 0.2609 0.5888 0.151 Uiso 0.32(3) 1 calc PR A 1
C14 C -0.0131(5) 0.3129(5) 0.5903(5) 0.117(6) Uani 0.32(3) 1 d PDU A 1
C15 C 0.0030(8) 0.3380(6) 0.6104(6) 0.113(7) Uani 0.32(3) 1 d PDU A 1
H15 H -0.0002 0.3612 0.6048 0.135 Uiso 0.32(3) 1 calc PR A 1
C16 C 0.0228(7) 0.3302(8) 0.6370(6) 0.120(8) Uani 0.32(3) 1 d PDU A 1
H16 H 0.0328 0.3482 0.6494 0.144 Uiso 0.32(3) 1 calc PR A 1
C17 C -0.0453(10) 0.2930(7) 0.5400(8) 0.125(12) Uani 0.32(3) 1 d PDU A 1
H17A H -0.0273 0.2762 0.5370 0.187 Uiso 0.32(3) 1 calc PR A 1
H17B H -0.0513 0.3028 0.5180 0.187 Uiso 0.32(3) 1 calc PR A 1
H17C H -0.0653 0.2820 0.5499 0.187 Uiso 0.32(3) 1 calc PR A 1
C18 C -0.0313(8) 0.3540(7) 0.5462(6) 0.148(13) Uani 0.32(3) 1 d PDU A 1
H18A H -0.0371 0.3718 0.5626 0.222 Uiso 0.32(3) 1 calc PR A 1
H18B H -0.0474 0.3547 0.5273 0.222 Uiso 0.32(3) 1 calc PR A 1
H18C H -0.0083 0.3576 0.5377 0.222 Uiso 0.32(3) 1 calc PR A 1
N11 N -0.0334(6) 0.3203(6) 0.5631(5) 0.117(8) Uani 0.32(3) 1 d PDU A 1
C111 C 0.02888(18) 0.2879(4) 0.6443(2) 0.098(4) Uani 0.68(3) 1 d PDU A 2
C112 C 0.0074(3) 0.2682(3) 0.6238(3) 0.096(4) Uani 0.68(3) 1 d PDU A 2
H112 H 0.0049 0.2449 0.6291 0.115 Uiso 0.68(3) 1 calc PR A 2
C113 C -0.0097(3) 0.2806(3) 0.5971(3) 0.124(5) Uani 0.68(3) 1 d PDU A 2
H113 H -0.0239 0.2658 0.5845 0.149 Uiso 0.68(3) 1 calc PR A 2
C114 C -0.0073(3) 0.3151(3) 0.5870(3) 0.118(4) Uani 0.68(3) 1 d PDU A 2
C115 C 0.0144(4) 0.3350(3) 0.6078(3) 0.116(5) Uani 0.68(3) 1 d PDU A 2
H115 H 0.0171 0.3583 0.6027 0.139 Uiso 0.68(3) 1 calc PR A 2
C116 C 0.0311(3) 0.3219(4) 0.6345(3) 0.107(5) Uani 0.68(3) 1 d PDU A 2
H116 H 0.0452 0.3366 0.6474 0.128 Uiso 0.68(3) 1 calc PR A 2
C117 C -0.0529(6) 0.3100(7) 0.5438(6) 0.208(12) Uani 0.68(3) 1 d PDU A 2
H11A H -0.0445 0.2893 0.5328 0.312 Uiso 0.68(3) 1 calc PR A 2
H11B H -0.0636 0.3246 0.5268 0.312 Uiso 0.68(3) 1 calc PR A 2
H11C H -0.0696 0.3039 0.5612 0.312 Uiso 0.68(3) 1 calc PR A 2
C118 C -0.0247(6) 0.3654(5) 0.5538(5) 0.176(10) Uani 0.68(3) 1 d PDU A 2
H11D H -0.0335 0.3700 0.5311 0.265 Uiso 0.68(3) 1 calc PR A 2
H11E H -0.0017 0.3744 0.5557 0.265 Uiso 0.68(3) 1 calc PR A 2
H11F H -0.0393 0.3764 0.5707 0.265 Uiso 0.68(3) 1 calc PR A 2
N111 N -0.0242(4) 0.3283(4) 0.5599(3) 0.137(5) Uani 0.68(3) 1 d PDU A 2
C21 C 0.02320(13) 0.2599(2) 0.70881(15) 0.092(3) Uani 0.813(7) 1 d PDU A 2
C22 C 0.00646(19) 0.2821(2) 0.7312(2) 0.122(4) Uani 0.813(7) 1 d PDU A 2
H22 H 0.0122 0.3054 0.7303 0.147 Uiso 0.813(7) 1 calc PR A 2
C23 C -0.0171(2) 0.2722(2) 0.7535(2) 0.136(4) Uani 0.813(7) 1 d PDU A 2
H23 H -0.0272 0.2889 0.7677 0.163 Uiso 0.813(7) 1 calc PR A 2
C24 C -0.02772(18) 0.2379(2) 0.75691(19) 0.130(4) Uani 0.813(7) 1 d PDU A 2
C25 C -0.0108(2) 0.2155(2) 0.7344(2) 0.137(5) Uani 0.813(7) 1 d PDU A 2
H25 H -0.0163 0.1920 0.7351 0.164 Uiso 0.813(7) 1 calc PR A 2
C26 C 0.01275(19) 0.2261(2) 0.7121(2) 0.116(4) Uani 0.813(7) 1 d PDU A 2
H26 H 0.0229 0.2096 0.6978 0.140 Uiso 0.813(7) 1 calc PR A 2
C27 C -0.0684(3) 0.2531(4) 0.8026(4) 0.178(6) Uani 0.813(7) 1 d PDU A 2
H27A H -0.0511 0.2660 0.8149 0.267 Uiso 0.813(7) 1 calc PR A 2
H27B H -0.0828 0.2411 0.8189 0.267 Uiso 0.813(7) 1 calc PR A 2
H27C H -0.0823 0.2686 0.7891 0.267 Uiso 0.813(7) 1 calc PR A 2
C28 C -0.0684(4) 0.1945(3) 0.7788(5) 0.201(8) Uani 0.813(7) 1 d PDU A 2
H28A H -0.0702 0.1870 0.7552 0.301 Uiso 0.813(7) 1 calc PR A 2
H28B H -0.0911 0.1962 0.7888 0.301 Uiso 0.813(7) 1 calc PR A 2
H28C H -0.0548 0.1781 0.7917 0.301 Uiso 0.813(7) 1 calc PR A 2
N21 N -0.05167(19) 0.2282(3) 0.7799(2) 0.152(4) Uani 0.813(7) 1 d PDU A 2
C121 C 0.0382(5) 0.2593(4) 0.7207(4) 0.106(6) Uani 0.187(7) 1 d PDU A 1
C122 C 0.0452(5) 0.2466(10) 0.7532(6) 0.135(11) Uani 0.187(7) 1 d PDU A 1
H122 H 0.0682 0.2459 0.7604 0.162 Uiso 0.187(7) 1 calc PR A 1
C123 C 0.0214(5) 0.2353(9) 0.7747(5) 0.131(11) Uani 0.187(7) 1 d PDU A 1
H123 H 0.0283 0.2270 0.7963 0.157 Uiso 0.187(7) 1 calc PR A 1
C124 C -0.0137(5) 0.2353(7) 0.7667(5) 0.151(8) Uani 0.187(7) 1 d PDU A 1
C125 C -0.0208(5) 0.2481(9) 0.7338(5) 0.143(8) Uani 0.187(7) 1 d PDU A 1
H125 H -0.0437 0.2489 0.7264 0.172 Uiso 0.187(7) 1 calc PR A 1
C126 C 0.0035(6) 0.2591(7) 0.7127(4) 0.128(8) Uani 0.187(7) 1 d PDU A 1
H126 H -0.0031 0.2673 0.6911 0.154 Uiso 0.187(7) 1 calc PR A 1
C127 C -0.0422(14) 0.2377(16) 0.8231(8) 0.21(2) Uani 0.187(7) 1 d PDU A 1
H12A H -0.0625 0.2521 0.8240 0.309 Uiso 0.187(7) 1 calc PR A 1
H12B H -0.0222 0.2512 0.8289 0.309 Uiso 0.187(7) 1 calc PR A 1
H12C H -0.0446 0.2190 0.8392 0.309 Uiso 0.187(7) 1 calc PR A 1
C128 C -0.0532(7) 0.1894(7) 0.7844(11) 0.148(17) Uani 0.187(7) 1 d PDU A 1
H12D H -0.0561 0.1843 0.7603 0.222 Uiso 0.187(7) 1 calc PR A 1
H12E H -0.0753 0.1886 0.7958 0.222 Uiso 0.187(7) 1 calc PR A 1
H12F H -0.0380 0.1726 0.7947 0.222 Uiso 0.187(7) 1 calc PR A 1
N121 N -0.0384(6) 0.2238(8) 0.7883(6) 0.155(10) Uani 0.187(7) 1 d PDU A 1
C31 C 0.16031(19) 0.1490(3) 0.6502(2) 0.132(4) Uani 0.735(9) 1 d PDU B 2
C32 C 0.1590(3) 0.1152(3) 0.6613(3) 0.168(6) Uani 0.735(9) 1 d PDU B 2
H32 H 0.1443 0.1099 0.6797 0.201 Uiso 0.735(9) 1 calc PR B 2
C33 C 0.1772(3) 0.0899(3) 0.6477(3) 0.174(6) Uani 0.735(9) 1 d PDU B 2
H33 H 0.1747 0.0676 0.6567 0.209 Uiso 0.735(9) 1 calc PR B 2
C34 C 0.2002(3) 0.0951(3) 0.6204(3) 0.202(7) Uani 0.735(9) 1 d PDU B 2
C35 C 0.2013(3) 0.1293(3) 0.6092(3) 0.191(8) Uani 0.735(9) 1 d PDU B 2
H35 H 0.2160 0.1348 0.5909 0.229 Uiso 0.735(9) 1 calc PR B 2
C36 C 0.1828(3) 0.1540(3) 0.6231(3) 0.160(6) Uani 0.735(9) 1 d PDU B 2
H36 H 0.1849 0.1763 0.6141 0.192 Uiso 0.735(9) 1 calc PR B 2
C37 C 0.2200(6) 0.0356(3) 0.6230(6) 0.261(12) Uani 0.735(9) 1 d PDU B 2
H37A H 0.2347 0.0205 0.6099 0.392 Uiso 0.735(9) 1 calc PR B 2
H37B H 0.1971 0.0260 0.6241 0.392 Uiso 0.735(9) 1 calc PR B 2
H37C H 0.2290 0.0379 0.6461 0.392 Uiso 0.735(9) 1 calc PR B 2
C38 C 0.2484(7) 0.0759(5) 0.5841(8) 0.39(2) Uani 0.735(9) 1 d PDU B 2
H38A H 0.2442 0.0964 0.5707 0.591 Uiso 0.735(9) 1 calc PR B 2
H38B H 0.2517 0.0566 0.5689 0.591 Uiso 0.735(9) 1 calc PR B 2
H38C H 0.2687 0.0791 0.5980 0.591 Uiso 0.735(9) 1 calc PR B 2
N31 N 0.2188(3) 0.0694(3) 0.6065(3) 0.235(8) Uani 0.735(9) 1 d PDU B 2
C131 C 0.1515(3) 0.1449(3) 0.6469(3) 0.129(6) Uani 0.265(9) 1 d PDU B 1
C132 C 0.1735(5) 0.1214(4) 0.6621(5) 0.167(8) Uani 0.265(9) 1 d PDU B 1
H132 H 0.1800 0.1250 0.6850 0.201 Uiso 0.265(9) 1 calc PR B 1
C133 C 0.1859(6) 0.0940(5) 0.6462(5) 0.184(8) Uani 0.265(9) 1 d PDU B 1
H133 H 0.2006 0.0794 0.6583 0.220 Uiso 0.265(9) 1 calc PR B 1
C134 C 0.1780(5) 0.0860(4) 0.6119(5) 0.192(9) Uani 0.265(9) 1 d PDU B 1
C135 C 0.1557(7) 0.1099(5) 0.5966(4) 0.166(11) Uani 0.265(9) 1 d PDU B 1
H135 H 0.1492 0.1065 0.5737 0.200 Uiso 0.265(9) 1 calc PR B 1
C136 C 0.1436(6) 0.1371(5) 0.6132(3) 0.143(9) Uani 0.265(9) 1 d PDU B 1
H136 H 0.1287 0.1518 0.6013 0.171 Uiso 0.265(9) 1 calc PR B 1
C137 C 0.2185(6) 0.0372(5) 0.6090(8) 0.212(18) Uani 0.265(9) 1 d PDU B 1
H13A H 0.2127 0.0132 0.6067 0.318 Uiso 0.265(9) 1 calc PR B 1
H13B H 0.2221 0.0427 0.6330 0.318 Uiso 0.265(9) 1 calc PR B 1
H13C H 0.2394 0.0419 0.5963 0.318 Uiso 0.265(9) 1 calc PR B 1
C138 C 0.1869(12) 0.0547(8) 0.5579(6) 0.23(2) Uani 0.265(9) 1 d PDU B 1
H13D H 0.1901 0.0309 0.5515 0.346 Uiso 0.265(9) 1 calc PR B 1
H13E H 0.2040 0.0687 0.5466 0.346 Uiso 0.265(9) 1 calc PR B 1
H13F H 0.1642 0.0621 0.5510 0.346 Uiso 0.265(9) 1 calc PR B 1
N131 N 0.1905(6) 0.0583(5) 0.5953(6) 0.190(12) Uani 0.265(9) 1 d PDU B 1
C41 C 0.09838(15) 0.16359(11) 0.68829(16) 0.115(3) Uani 1 1 d DU B .
C42 C 0.07358(18) 0.14455(19) 0.6716(2) 0.168(5) Uani 1 1 d DU . .
H42 H 0.0762 0.1405 0.6480 0.201 Uiso 1 1 calc R B .
C43 C 0.04620(19) 0.1317(2) 0.6874(2) 0.179(5) Uani 1 1 d DU B .
H43 H 0.0304 0.1189 0.6745 0.215 Uiso 1 1 calc R . .
C44 C 0.03987(19) 0.13622(19) 0.7225(2) 0.184(5) Uani 1 1 d DU . .
C45 C 0.06502(18) 0.1556(2) 0.7394(2) 0.151(4) Uani 1 1 d DU B .
H45 H 0.0626 0.1600 0.7629 0.181 Uiso 1 1 calc R . .
C46 C 0.09199(17) 0.16794(19) 0.72304(17) 0.121(3) Uani 1 1 d DU . .
H46 H 0.1080 0.1805 0.7359 0.145 Uiso 1 1 calc R B .
C47 C -0.0069(4) 0.0943(5) 0.7256(4) 0.370(14) Uani 1 1 d DU . .
H47A H -0.0279 0.0912 0.7385 0.555 Uiso 1 1 calc R B .
H47B H 0.0069 0.0738 0.7273 0.555 Uiso 1 1 calc R . .
H47C H -0.0124 0.0986 0.7018 0.555 Uiso 1 1 calc R . .
C48 C 0.0114(3) 0.1252(4) 0.7773(3) 0.253(8) Uani 1 1 d DU . .
H48A H 0.0328 0.1165 0.7865 0.379 Uiso 1 1 calc R B .
H48B H -0.0075 0.1115 0.7858 0.379 Uiso 1 1 calc R . .
H48C H 0.0083 0.1488 0.7845 0.379 Uiso 1 1 calc R . .
N41 N 0.0123(2) 0.1236(2) 0.7396(3) 0.263(7) Uani 1 1 d DU B .
C51 C 0.0417(2) 0.4002(3) 0.71268(18) 0.135(6) Uani 0.568(9) 1 d PDU A 2
C52 C 0.0147(3) 0.3832(3) 0.6968(4) 0.155(6) Uani 0.568(9) 1 d PDU A 2
H52 H 0.0131 0.3593 0.6997 0.187 Uiso 0.568(9) 1 calc PR A 2
C53 C -0.0089(3) 0.3986(3) 0.6777(4) 0.166(7) Uani 0.568(9) 1 d PDU A 2
H53 H -0.0263 0.3852 0.6679 0.199 Uiso 0.568(9) 1 calc PR A 2
C54 C -0.0092(3) 0.4341(3) 0.6717(3) 0.179(7) Uani 0.568(9) 1 d PDU A 2
C55 C 0.0182(3) 0.4512(3) 0.6878(4) 0.201(9) Uani 0.568(9) 1 d PDU A 2
H55 H 0.0200 0.4750 0.6850 0.242 Uiso 0.568(9) 1 calc PR A 2
C56 C 0.0415(3) 0.4352(3) 0.7067(4) 0.177(7) Uani 0.568(9) 1 d PDU A 2
H56 H 0.0590 0.4485 0.7166 0.213 Uiso 0.568(9) 1 calc PR A 2
C57 C -0.0629(5) 0.4319(5) 0.6386(8) 0.248(15) Uani 0.568(9) 1 d PDU A 2
H57A H -0.0822 0.4475 0.6373 0.372 Uiso 0.568(9) 1 calc PR A 2
H57B H -0.0686 0.4128 0.6534 0.372 Uiso 0.568(9) 1 calc PR A 2
H57C H -0.0576 0.4234 0.6158 0.372 Uiso 0.568(9) 1 calc PR A 2
C58 C -0.0267(5) 0.4832(5) 0.6357(7) 0.220(12) Uani 0.568(9) 1 d PDU A 2
H58A H -0.0387 0.5012 0.6479 0.329 Uiso 0.568(9) 1 calc PR A 2
H58B H -0.0348 0.4823 0.6122 0.329 Uiso 0.568(9) 1 calc PR A 2
H58C H -0.0023 0.4880 0.6358 0.329 Uiso 0.568(9) 1 calc PR A 2
N51 N -0.0330(3) 0.4501(3) 0.6524(3) 0.170(7) Uani 0.568(9) 1 d PDU A 2
C151 C 0.0534(5) 0.3960(2) 0.7021(4) 0.152(6) Uani 0.432(9) 1 d PDU A 1
C152 C 0.0183(5) 0.3969(4) 0.7081(3) 0.177(8) Uani 0.432(9) 1 d PDU A 1
H152 H 0.0101 0.3878 0.7289 0.213 Uiso 0.432(9) 1 calc PR A 1
C153 C -0.0044(4) 0.4099(5) 0.6863(4) 0.169(7) Uani 0.432(9) 1 d PDU A 1
H153 H -0.0277 0.4096 0.6923 0.203 Uiso 0.432(9) 1 calc PR A 1
C154 C 0.0052(4) 0.4242(3) 0.6547(4) 0.174(8) Uani 0.432(9) 1 d PDU A 1
C155 C 0.0407(4) 0.4232(5) 0.6486(4) 0.170(9) Uani 0.432(9) 1 d PDU A 1
H155 H 0.0491 0.4322 0.6279 0.204 Uiso 0.432(9) 1 calc PR A 1
C156 C 0.0628(4) 0.4100(5) 0.6708(5) 0.156(8) Uani 0.432(9) 1 d PDU A 1
H156 H 0.0862 0.4103 0.6651 0.187 Uiso 0.432(9) 1 calc PR A 1
C157 C -0.0491(5) 0.4182(6) 0.6236(7) 0.219(17) Uani 0.432(9) 1 d PDU A 1
H15A H -0.0567 0.4054 0.6435 0.329 Uiso 0.432(9) 1 calc PR A 1
H15B H -0.0442 0.4025 0.6050 0.329 Uiso 0.432(9) 1 calc PR A 1
H15C H -0.0669 0.4340 0.6167 0.329 Uiso 0.432(9) 1 calc PR A 1
C158 C -0.0071(6) 0.4606(7) 0.6046(6) 0.234(18) Uani 0.432(9) 1 d PDU A 1
H15D H -0.0257 0.4763 0.5992 0.352 Uiso 0.432(9) 1 calc PR A 1
H15E H -0.0014 0.4473 0.5844 0.352 Uiso 0.432(9) 1 calc PR A 1
H15F H 0.0128 0.4736 0.6118 0.352 Uiso 0.432(9) 1 calc PR A 1
N151 N -0.0178(4) 0.4374(4) 0.6323(4) 0.167(8) Uani 0.432(9) 1 d PDU A 1
C61 C 0.05500(18) 0.3794(7) 0.7784(3) 0.135(6) Uani 0.486(17) 1 d PDU A 1
C62 C 0.0445(4) 0.4094(6) 0.7944(4) 0.178(8) Uani 0.486(17) 1 d PDU A 1
H62 H 0.0470 0.4302 0.7824 0.213 Uiso 0.486(17) 1 calc PR A 1
C63 C 0.0310(5) 0.4105(5) 0.8257(5) 0.211(8) Uani 0.486(17) 1 d PDU A 1
H63 H 0.0245 0.4319 0.8348 0.253 Uiso 0.486(17) 1 calc PR A 1
C64 C 0.0262(4) 0.3809(6) 0.8456(3) 0.232(9) Uani 0.486(17) 1 d PDU A 1
C65 C 0.0368(4) 0.3506(6) 0.8293(4) 0.211(8) Uani 0.486(17) 1 d PDU A 1
H65 H 0.0343 0.3297 0.8411 0.253 Uiso 0.486(17) 1 calc PR A 1
C66 C 0.0501(4) 0.3502(6) 0.7981(4) 0.168(8) Uani 0.486(17) 1 d PDU A 1
H66 H 0.0567 0.3290 0.7887 0.202 Uiso 0.486(17) 1 calc PR A 1
C67 C -0.0048(7) 0.4133(7) 0.8893(6) 0.247(15) Uani 0.486(17) 1 d PDU A 1
H67A H -0.0259 0.4167 0.8765 0.370 Uiso 0.486(17) 1 calc PR A 1
H67B H 0.0103 0.4327 0.8857 0.370 Uiso 0.486(17) 1 calc PR A 1
H67C H -0.0101 0.4113 0.9135 0.370 Uiso 0.486(17) 1 calc PR A 1
C68 C -0.0054(6) 0.3508(7) 0.8906(6) 0.309(15) Uani 0.486(17) 1 d PDU A 1
H68A H 0.0065 0.3425 0.9108 0.464 Uiso 0.486(17) 1 calc PR A 1
H68B H -0.0054 0.3332 0.8731 0.464 Uiso 0.486(17) 1 calc PR A 1
H68C H -0.0288 0.3566 0.8966 0.464 Uiso 0.486(17) 1 calc PR A 1
N61 N 0.0121(4) 0.3817(7) 0.8774(4) 0.260(10) Uani 0.486(17) 1 d PDU A 1
C161 C 0.0519(2) 0.3714(7) 0.7787(3) 0.136(6) Uani 0.514(17) 1 d PDU A 2
C162 C 0.0463(5) 0.3966(6) 0.8033(5) 0.188(8) Uani 0.514(17) 1 d PDU A 2
H162 H 0.0540 0.4189 0.7985 0.225 Uiso 0.514(17) 1 calc PR A 2
C163 C 0.0308(6) 0.3911(6) 0.8331(5) 0.217(8) Uani 0.514(17) 1 d PDU A 2
H163 H 0.0280 0.4095 0.8484 0.260 Uiso 0.514(17) 1 calc PR A 2
C164 C 0.0184(4) 0.3586(6) 0.8425(4) 0.237(9) Uani 0.514(17) 1 d PDU A 2
C165 C 0.0240(5) 0.3331(5) 0.8177(5) 0.213(9) Uani 0.514(17) 1 d PDU A 2
H165 H 0.0165 0.3106 0.8223 0.256 Uiso 0.514(17) 1 calc PR A 2
C166 C 0.0397(5) 0.3394(6) 0.7882(4) 0.171(8) Uani 0.514(17) 1 d PDU A 2
H166 H 0.0426 0.3211 0.7728 0.205 Uiso 0.514(17) 1 calc PR A 2
C167 C -0.0143(10) 0.3801(8) 0.8917(7) 0.297(16) Uani 0.514(17) 1 d PDU A 2
H16A H 0.0010 0.3997 0.8926 0.446 Uiso 0.514(17) 1 calc PR A 2
H16B H -0.0195 0.3725 0.9148 0.446 Uiso 0.514(17) 1 calc PR A 2
H16C H -0.0354 0.3866 0.8802 0.446 Uiso 0.514(17) 1 calc PR A 2
C168 C -0.0160(10) 0.3191(7) 0.8766(8) 0.299(18) Uani 0.514(17) 1 d PDU A 2
H16D H -0.0342 0.3217 0.8934 0.449 Uiso 0.514(17) 1 calc PR A 2
H16E H 0.0000 0.3017 0.8844 0.449 Uiso 0.514(17) 1 calc PR A 2
H16F H -0.0257 0.3123 0.8548 0.449 Uiso 0.514(17) 1 calc PR A 2
N161 N 0.0022(5) 0.3520(7) 0.8726(4) 0.289(11) Uani 0.514(17) 1 d PDU A 2
C71 C 0.23967(12) 0.15363(11) 0.73944(17) 0.087(2) Uani 1 1 d DU B .
C72 C 0.26306(17) 0.13596(15) 0.75955(18) 0.113(3) Uani 1 1 d DU . .
H72 H 0.2639 0.1409 0.7831 0.136 Uiso 1 1 calc R B .
C73 C 0.28429(17) 0.11247(16) 0.74721(19) 0.105(3) Uani 1 1 d DU B .
H73 H 0.2995 0.1014 0.7623 0.126 Uiso 1 1 calc R . .
C74 C 0.28476(17) 0.10352(16) 0.71224(17) 0.135(4) Uani 1 1 d DU . .
C75 C 0.26105(17) 0.12152(16) 0.69202(17) 0.100(3) Uani 1 1 d DU B .
H75 H 0.2601 0.1169 0.6684 0.120 Uiso 1 1 calc R . .
C76 C 0.23992(16) 0.14483(16) 0.70507(18) 0.102(3) Uani 1 1 d DU . .
H76 H 0.2244 0.1559 0.6903 0.123 Uiso 1 1 calc R B .
C77 C 0.3325(3) 0.0625(3) 0.7195(3) 0.213(7) Uani 1 1 d DU . .
H77A H 0.3526 0.0770 0.7213 0.320 Uiso 1 1 calc R B .
H77B H 0.3386 0.0411 0.7085 0.320 Uiso 1 1 calc R . .
H77C H 0.3236 0.0579 0.7422 0.320 Uiso 1 1 calc R . .
C78 C 0.3034(4) 0.0675(3) 0.6638(2) 0.241(8) Uani 1 1 d DU . .
H78A H 0.2807 0.0579 0.6603 0.361 Uiso 1 1 calc R B .
H78B H 0.3205 0.0500 0.6597 0.361 Uiso 1 1 calc R . .
H78C H 0.3068 0.0864 0.6480 0.361 Uiso 1 1 calc R . .
N71 N 0.30638(18) 0.07997(16) 0.6991(2) 0.161(4) Uani 1 1 d DU B .
C81 C 0.1887(7) 0.1613(3) 0.7871(6) 0.104(5) Uani 0.39(3) 1 d PDU B 1
C82 C 0.1570(7) 0.1454(6) 0.7844(6) 0.115(7) Uani 0.39(3) 1 d PDU B 1
H82 H 0.1453 0.1469 0.7634 0.138 Uiso 0.39(3) 1 calc PR B 1
C83 C 0.1422(6) 0.1282(6) 0.8098(6) 0.131(7) Uani 0.39(3) 1 d PDU B 1
H83 H 0.1207 0.1180 0.8060 0.157 Uiso 0.39(3) 1 calc PR B 1
C84 C 0.1576(7) 0.1246(6) 0.8422(5) 0.148(7) Uani 0.39(3) 1 d PDU B 1
C85 C 0.1897(7) 0.1406(8) 0.8450(6) 0.141(8) Uani 0.39(3) 1 d PDU B 1
H85 H 0.2016 0.1393 0.8659 0.169 Uiso 0.39(3) 1 calc PR B 1
C86 C 0.2039(6) 0.1576(6) 0.8191(7) 0.119(7) Uani 0.39(3) 1 d PDU B 1
H86 H 0.2254 0.1677 0.8227 0.143 Uiso 0.39(3) 1 calc PR B 1
C87 C 0.1108(9) 0.0880(12) 0.8628(11) 0.203(15) Uani 0.39(3) 1 d PDU B 1
H87A H 0.0925 0.1039 0.8576 0.305 Uiso 0.39(3) 1 calc PR B 1
H87B H 0.1051 0.0752 0.8834 0.305 Uiso 0.39(3) 1 calc PR B 1
H87C H 0.1138 0.0722 0.8439 0.305 Uiso 0.39(3) 1 calc PR B 1
C88 C 0.1643(12) 0.0920(10) 0.8955(7) 0.195(16) Uani 0.39(3) 1 d PDU B 1
H88A H 0.1882 0.0933 0.8889 0.292 Uiso 0.39(3) 1 calc PR B 1
H88B H 0.1580 0.0682 0.8988 0.292 Uiso 0.39(3) 1 calc PR B 1
H88C H 0.1609 0.1044 0.9167 0.292 Uiso 0.39(3) 1 calc PR B 1
N81 N 0.1429(9) 0.1071(7) 0.8684(6) 0.159(9) Uani 0.39(3) 1 d PDU B 1
C181 C 0.1888(4) 0.1642(3) 0.7888(4) 0.101(4) Uani 0.61(3) 1 d PDU B 2
C182 C 0.1605(4) 0.1452(4) 0.7786(4) 0.105(5) Uani 0.61(3) 1 d PDU B 2
H182 H 0.1551 0.1444 0.7551 0.127 Uiso 0.61(3) 1 calc PR B 2
C183 C 0.1407(4) 0.1279(4) 0.8002(4) 0.127(5) Uani 0.61(3) 1 d PDU B 2
H183 H 0.1220 0.1155 0.7914 0.152 Uiso 0.61(3) 1 calc PR B 2
C184 C 0.1465(4) 0.1274(4) 0.8358(4) 0.144(6) Uani 0.61(3) 1 d PDU B 2
C185 C 0.1751(5) 0.1467(4) 0.8461(4) 0.129(6) Uani 0.61(3) 1 d PDU B 2
H185 H 0.1807 0.1476 0.8695 0.155 Uiso 0.61(3) 1 calc PR B 2
C186 C 0.1946(5) 0.1637(4) 0.8239(5) 0.113(5) Uani 0.61(3) 1 d PDU B 2
H186 H 0.2134 0.1761 0.8324 0.135 Uiso 0.61(3) 1 calc PR B 2
C187 C 0.0993(6) 0.0870(7) 0.8436(8) 0.215(13) Uani 0.61(3) 1 d PDU B 2
H18D H 0.0793 0.1004 0.8375 0.322 Uiso 0.61(3) 1 calc PR B 2
H18E H 0.0930 0.0700 0.8607 0.322 Uiso 0.61(3) 1 calc PR B 2
H18F H 0.1080 0.0755 0.8233 0.322 Uiso 0.61(3) 1 calc PR B 2
C188 C 0.1386(9) 0.0981(7) 0.8912(5) 0.236(13) Uani 0.61(3) 1 d PDU B 2
H18G H 0.1618 0.1064 0.8947 0.354 Uiso 0.61(3) 1 calc PR B 2
H18H H 0.1385 0.0733 0.8920 0.354 Uiso 0.61(3) 1 calc PR B 2
H18I H 0.1239 0.1070 0.9091 0.354 Uiso 0.61(3) 1 calc PR B 2
N181 N 0.1260(5) 0.1097(4) 0.8576(5) 0.156(7) Uani 0.61(3) 1 d PDU B 2
C91 C 0.1169(3) 0.2472(4) 0.8070(3) 0.112(8) Uani 0.145(7) 1 d PDU A 1
C92 C 0.0939(8) 0.2642(7) 0.8267(6) 0.121(11) Uani 0.145(7) 1 d PDU A 1
H92 H 0.0850 0.2854 0.8195 0.145 Uiso 0.145(7) 1 calc PR A 1
C93 C 0.0842(8) 0.2505(8) 0.8566(6) 0.138(14) Uani 0.145(7) 1 d PDU A 1
H93 H 0.0682 0.2631 0.8695 0.166 Uiso 0.145(7) 1 calc PR A 1
C94 C 0.0949(5) 0.2204(7) 0.8703(5) 0.127(12) Uani 0.145(7) 1 d PDU A 1
C95 C 0.1185(10) 0.2027(7) 0.8503(7) 0.130(10) Uani 0.145(7) 1 d PDU A 1
H95 H 0.1272 0.1816 0.8578 0.156 Uiso 0.145(7) 1 calc PR A 1
C96 C 0.1297(9) 0.2171(6) 0.8173(6) 0.119(9) Uani 0.145(7) 1 d PDU A 1
H96 H 0.1457 0.2052 0.8036 0.143 Uiso 0.145(7) 1 calc PR A 1
C97 C 0.0831(5) 0.2059(8) 0.9043(5) 0.15(2) Uani 0.145(7) 1 d PDU A 1
H97A H 0.0588 0.2008 0.9032 0.224 Uiso 0.145(7) 1 calc PR A 1
H97B H 0.0871 0.2227 0.9223 0.224 Uiso 0.145(7) 1 calc PR A 1
H97C H 0.0958 0.1852 0.9094 0.224 Uiso 0.145(7) 1 calc PR A 1
C191 C 0.1025(3) 0.2409(2) 0.7940(2) 0.117(4) Uani 0.855(7) 1 d PDU A 2
C192 C 0.0679(3) 0.2428(3) 0.7925(3) 0.125(5) Uani 0.855(7) 1 d PDU A 2
H192 H 0.0572 0.2576 0.7768 0.150 Uiso 0.855(7) 1 calc PR A 2
C193 C 0.0491(4) 0.2233(3) 0.8136(3) 0.153(6) Uani 0.855(7) 1 d PDU A 2
H193 H 0.0252 0.2253 0.8117 0.184 Uiso 0.855(7) 1 calc PR A 2
C194 C 0.0610(4) 0.2010(3) 0.8374(3) 0.155(6) Uani 0.855(7) 1 d PDU A 2
C195 C 0.0965(4) 0.1988(3) 0.8392(3) 0.133(4) Uani 0.855(7) 1 d PDU A 2
H195 H 0.1068 0.1839 0.8550 0.159 Uiso 0.855(7) 1 calc PR A 2
C196 C 0.1179(3) 0.2199(3) 0.8164(3) 0.111(4) Uani 0.855(7) 1 d PDU A 2
H196 H 0.1419 0.2187 0.8176 0.133 Uiso 0.855(7) 1 calc PR A 2
C197 C 0.0387(4) 0.1796(3) 0.8609(3) 0.233(10) Uani 0.855(7) 1 d PDU A 2
H19A H 0.0383 0.1898 0.8835 0.349 Uiso 0.855(7) 1 calc PR A 2
H19B H 0.0479 0.1565 0.8623 0.349 Uiso 0.855(7) 1 calc PR A 2
H19C H 0.0156 0.1787 0.8518 0.349 Uiso 0.855(7) 1 calc PR A 2
O91 O 0.11007(15) 0.29694(15) 0.76185(14) 0.0915(17) Uani 1 1 d U . .
O92 O 0.12997(15) 0.24320(17) 0.73712(17) 0.112(2) Uani 1 1 d U . .
O93 O 0.16262(15) 0.2697(2) 0.78258(15) 0.112(2) Uani 1 1 d U . .
S91 S 0.12971(6) 0.26504(7) 0.76781(6) 0.0925(8) Uani 1 1 d DU A .

loop_
_atom_site_aniso_label
_atom_site_aniso_U_11
_atom_site_aniso_U_22
_atom_site_aniso_U_33
_atom_site_aniso_U_23
_atom_site_aniso_U_13
_atom_site_aniso_U_12
Ag1 0.0729(5) 0.0900(5) 0.0877(5) 0.0070(4) -0.0158(4) -0.0150(4)
Ag2 0.0876(5) 0.0792(5) 0.0929(6) 0.0069(4) -0.0234(4) -0.0067(4)
C1 0.088(5) 0.095(5) 0.076(6) 0.021(4) 0.009(4) -0.025(4)
C2 0.103(7) 0.084(5) 0.071(5) 0.006(4) -0.004(4) -0.012(4)
C3 0.071(5) 0.092(6) 0.090(6) -0.013(5) -0.010(4) 0.002(4)
C4 0.083(6) 0.090(5) 0.066(5) 0.014(4) -0.002(4) -0.007(4)
C5 0.081(6) 0.083(6) 0.095(7) 0.003(5) 0.023(5) -0.024(5)
P1 0.0638(14) 0.0983(17) 0.0752(15) 0.0051(12) 0.0016(11) -0.0165(12)
P2 0.0935(18) 0.0859(17) 0.0751(16) 0.0117(12) -0.0112(13) -0.0171(13)
P3 0.0813(17) 0.0902(18) 0.1032(19) 0.0029(14) -0.0177(14) -0.0117(13)
C6 0.071(5) 0.077(5) 0.057(5) 0.006(3) 0.004(3) 0.009(4)
C7 0.068(3) 0.068(3) 0.068(3) 0.003(3) -0.003(3) 0.003(3)
C8 0.085(4) 0.085(4) 0.085(4) 0.012(4) -0.012(4) 0.012(4)
P4 0.0801(15) 0.0678(14) 0.0712(14) 0.0085(11) 0.0021(11) 0.0022(11)
C11 0.060(14) 0.137(14) 0.109(12) 0.025(10) -0.017(10) -0.027(10)
C12 0.052(14) 0.168(12) 0.095(14) -0.005(12) -0.013(10) -0.012(13)
C13 0.087(15) 0.188(11) 0.101(14) 0.009(12) -0.021(11) -0.004(14)
C14 0.051(12) 0.193(12) 0.108(12) 0.019(10) -0.009(10) -0.012(12)
C15 0.030(15) 0.182(12) 0.126(14) 0.032(11) -0.025(11) -0.005(12)
C16 0.081(16) 0.157(12) 0.121(16) 0.045(12) -0.033(12) -0.020(14)
C17 0.14(3) 0.13(2) 0.10(2) 0.016(16) -0.054(19) 0.05(2)
C18 0.19(3) 0.18(2) 0.08(2) 0.037(17) 0.03(2) -0.07(3)
N11 0.071(15) 0.174(16) 0.105(14) 0.029(11) -0.017(11) -0.034(14)
C111 0.060(8) 0.142(10) 0.092(7) 0.009(7) -0.001(6) -0.033(6)
C112 0.062(8) 0.157(9) 0.070(8) -0.005(7) -0.009(6) -0.016(8)
C113 0.084(10) 0.182(9) 0.107(10) 0.016(9) -0.025(7) 0.006(9)
C114 0.058(8) 0.191(10) 0.107(9) 0.037(8) -0.009(6) -0.015(8)
C115 0.044(10) 0.196(10) 0.108(10) 0.031(8) -0.010(7) -0.009(8)
C116 0.077(10) 0.141(10) 0.103(9) 0.025(7) -0.001(7) -0.003(8)
C117 0.16(2) 0.25(2) 0.21(2) -0.02(2) -0.094(16) -0.049(19)
C118 0.127(15) 0.233(15) 0.17(2) 0.119(16) -0.033(14) -0.077(14)
N111 0.100(10) 0.214(12) 0.096(9) 0.060(9) -0.025(7) -0.052(10)
C21 0.040(6) 0.131(8) 0.106(7) 0.016(6) -0.019(4) -0.021(5)
C22 0.080(8) 0.176(9) 0.111(10) 0.001(7) 0.016(6) -0.017(7)
C23 0.100(9) 0.199(10) 0.108(10) -0.018(9) 0.012(6) -0.024(9)
C24 0.091(9) 0.196(10) 0.104(9) 0.047(8) 0.003(6) -0.005(8)
C25 0.105(9) 0.160(9) 0.144(11) 0.066(8) 0.044(7) -0.013(8)
C26 0.081(8) 0.145(8) 0.124(9) 0.050(7) 0.012(6) -0.024(7)
C27 0.069(10) 0.280(17) 0.186(16) 0.027(13) 0.038(9) 0.002(11)
C28 0.118(14) 0.185(12) 0.30(2) 0.133(12) 0.028(14) 0.026(10)
N21 0.077(8) 0.237(12) 0.140(10) 0.041(8) 0.014(6) -0.005(7)
C121 0.087(12) 0.132(15) 0.100(11) 0.022(11) 0.015(11) -0.027(12)
C122 0.119(16) 0.21(3) 0.075(18) 0.01(2) 0.028(14) 0.00(2)
C123 0.127(15) 0.19(3) 0.073(18) 0.01(2) 0.006(15) -0.06(2)
C124 0.119(13) 0.201(16) 0.132(13) 0.029(14) 0.014(12) -0.019(15)
C125 0.088(13) 0.202(19) 0.139(15) 0.032(16) 0.016(12) -0.012(17)
C126 0.086(12) 0.159(18) 0.140(15) 0.030(16) 0.005(11) -0.044(17)
C127 0.13(4) 0.34(5) 0.15(3) 0.01(3) 0.03(3) 0.00(4)
C128 0.12(4) 0.18(3) 0.15(3) 0.11(2) 0.02(3) 0.03(2)
N121 0.103(17) 0.229(19) 0.134(16) 0.042(17) 0.000(16) -0.014(18)
C31 0.194(11) 0.080(6) 0.123(9) 0.014(6) 0.025(7) 0.001(7)
C32 0.242(15) 0.086(7) 0.175(12) 0.032(8) 0.028(10) 0.011(9)
C33 0.254(15) 0.101(9) 0.167(13) 0.029(9) 0.017(10) 0.027(10)
C34 0.295(17) 0.177(11) 0.134(13) 0.018(11) 0.017(10) 0.049(12)
C35 0.210(18) 0.171(11) 0.191(16) 0.002(12) 0.101(13) -0.029(13)
C36 0.199(16) 0.141(10) 0.139(13) 0.016(10) 0.052(9) -0.012(10)
C37 0.37(3) 0.223(17) 0.19(2) 0.034(16) 0.03(2) 0.12(2)
C38 0.46(5) 0.32(3) 0.40(4) 0.02(3) 0.23(3) 0.06(3)
N31 0.30(2) 0.219(14) 0.188(16) 0.038(12) 0.041(13) 0.092(16)
C131 0.194(16) 0.079(12) 0.114(13) 0.001(9) -0.013(10) 0.001(11)
C132 0.241(19) 0.099(15) 0.162(15) 0.017(12) -0.008(15) 0.040(13)
C133 0.266(19) 0.126(15) 0.159(15) 0.005(13) -0.010(16) 0.058(13)
C134 0.27(2) 0.136(17) 0.167(15) 0.000(13) -0.015(17) 0.054(15)
C135 0.26(3) 0.09(2) 0.144(18) -0.021(14) -0.02(2) 0.026(18)
C136 0.24(2) 0.070(17) 0.118(15) -0.016(12) -0.010(17) -0.003(15)
C137 0.28(4) 0.14(3) 0.22(4) 0.08(3) 0.04(3) 0.06(2)
C138 0.25(5) 0.29(5) 0.15(2) -0.02(3) 0.02(4) -0.01(4)
N131 0.25(3) 0.15(2) 0.163(19) -0.015(16) -0.02(2) 0.056(19)
C41 0.096(6) 0.137(9) 0.112(6) 0.043(6) -0.032(4) -0.033(5)
C42 0.142(10) 0.196(12) 0.165(9) 0.043(9) -0.026(7) -0.088(9)
C43 0.117(9) 0.199(13) 0.222(10) 0.073(11) -0.023(8) -0.055(8)
C44 0.143(10) 0.182(12) 0.227(11) 0.094(11) 0.003(8) -0.060(8)
C45 0.085(7) 0.198(12) 0.169(9) 0.105(8) -0.011(6) -0.014(7)
C46 0.110(7) 0.147(9) 0.106(6) 0.064(6) 0.004(5) -0.010(6)
C47 0.168(16) 0.47(3) 0.47(3) 0.06(2) 0.01(2) -0.212(19)
C48 0.176(14) 0.29(2) 0.288(13) 0.188(14) 0.042(13) -0.069(13)
N41 0.181(12) 0.322(16) 0.285(13) 0.129(13) 0.027(10) -0.110(10)
C51 0.085(11) 0.113(8) 0.206(13) 0.006(10) -0.043(10) 0.002(8)
C52 0.079(10) 0.174(11) 0.213(15) 0.077(11) -0.049(9) -0.060(9)
C53 0.104(12) 0.190(11) 0.203(16) 0.055(13) -0.053(10) -0.026(11)
C54 0.128(13) 0.178(12) 0.230(17) 0.028(13) -0.019(10) 0.014(11)
C55 0.255(19) 0.100(11) 0.25(2) -0.085(12) -0.093(15) 0.081(11)
C56 0.209(16) 0.074(8) 0.250(18) -0.079(10) -0.077(13) 0.063(9)
C57 0.17(2) 0.17(2) 0.40(4) -0.02(2) -0.11(2) 0.102(14)
C58 0.15(2) 0.22(2) 0.28(3) 0.06(2) 0.05(2) 0.086(16)
N51 0.112(12) 0.169(14) 0.228(18) -0.010(12) 0.031(10) 0.068(10)
C151 0.119(10) 0.125(10) 0.211(11) 0.069(11) -0.075(10) -0.021(11)
C152 0.124(11) 0.175(16) 0.232(15) 0.084(14) -0.040(11) 0.010(14)
C153 0.103(11) 0.194(18) 0.210(15) 0.053(14) -0.060(11) -0.034(13)
C154 0.143(12) 0.198(18) 0.182(16) 0.039(13) -0.026(11) 0.014(15)
C155 0.126(11) 0.18(2) 0.199(18) 0.070(17) -0.074(12) -0.045(16)
C156 0.138(13) 0.136(19) 0.193(16) 0.076(15) -0.076(12) -0.056(14)
C157 0.20(3) 0.17(3) 0.29(4) 0.03(3) -0.09(3) 0.01(2)
C158 0.14(3) 0.31(4) 0.25(4) 0.13(3) -0.03(3) 0.04(2)
N151 0.109(13) 0.224(19) 0.170(17) 0.030(14) 0.012(12) 0.038(12)
C61 0.103(13) 0.141(14) 0.162(9) -0.016(8) 0.034(10) -0.024(12)
C62 0.154(16) 0.183(15) 0.197(14) -0.017(11) 0.077(13) 0.030(15)
C63 0.210(18) 0.212(16) 0.211(15) -0.010(12) 0.115(15) -0.007(17)
C64 0.261(18) 0.244(19) 0.191(15) 0.017(12) 0.086(14) 0.028(18)
C65 0.237(17) 0.226(17) 0.170(13) 0.029(12) 0.072(13) 0.021(16)
C66 0.154(16) 0.187(15) 0.163(13) 0.032(11) 0.052(13) -0.002(15)
C67 0.26(3) 0.24(2) 0.25(3) -0.14(2) 0.07(2) -0.13(2)
C68 0.40(3) 0.24(2) 0.29(3) -0.06(3) 0.26(3) 0.00(3)
N61 0.31(2) 0.27(2) 0.204(16) 0.008(15) 0.115(16) 0.003(19)
C161 0.092(12) 0.157(14) 0.160(9) -0.004(8) 0.033(9) 0.004(11)
C162 0.174(15) 0.189(16) 0.201(13) -0.024(11) 0.100(13) -0.008(14)
C163 0.235(17) 0.235(17) 0.181(13) 0.010(13) 0.093(13) 0.016(16)
C164 0.276(18) 0.251(18) 0.182(15) 0.039(12) 0.110(13) 0.012(16)
C165 0.216(19) 0.247(17) 0.176(16) 0.017(12) 0.078(15) -0.043(17)
C166 0.186(18) 0.172(14) 0.154(14) 0.026(11) 0.050(13) -0.010(15)
C167 0.43(4) 0.26(3) 0.20(3) -0.04(3) 0.14(2) -0.04(3)
C168 0.45(4) 0.21(3) 0.23(3) 0.04(2) 0.25(3) 0.05(3)
N161 0.30(2) 0.31(2) 0.255(18) 0.011(17) 0.197(16) 0.00(2)
C71 0.091(6) 0.069(5) 0.102(6) 0.006(4) 0.011(5) 0.011(4)
C72 0.141(9) 0.077(7) 0.122(7) -0.002(5) 0.002(6) 0.035(5)
C73 0.112(7) 0.063(6) 0.139(7) 0.013(5) 0.002(6) 0.006(5)
C74 0.170(10) 0.077(7) 0.159(8) -0.043(7) -0.024(7) 0.030(6)
C75 0.115(8) 0.078(6) 0.108(6) -0.001(5) 0.022(5) 0.000(5)
C76 0.108(7) 0.091(7) 0.108(6) -0.012(5) 0.020(5) 0.003(5)
C77 0.124(11) 0.106(10) 0.409(19) 0.025(12) -0.040(12) 0.012(7)
C78 0.42(2) 0.096(10) 0.205(12) -0.077(10) 0.075(12) 0.013(13)
N71 0.205(11) 0.090(7) 0.190(9) -0.024(6) 0.014(8) 0.048(6)
C81 0.114(12) 0.100(13) 0.097(10) 0.022(10) 0.029(7) -0.007(9)
C82 0.110(12) 0.098(15) 0.136(12) 0.042(12) 0.037(10) -0.008(11)
C83 0.142(13) 0.121(15) 0.130(13) 0.041(13) 0.061(11) -0.004(12)
C84 0.154(15) 0.150(15) 0.139(12) 0.057(12) 0.059(11) 0.014(12)
C85 0.165(17) 0.131(17) 0.128(12) 0.064(13) 0.036(12) 0.003(15)
C86 0.142(14) 0.132(15) 0.082(10) 0.030(11) 0.035(10) -0.001(13)
C87 0.16(3) 0.26(3) 0.19(3) 0.09(3) 0.02(2) -0.04(2)
C88 0.19(3) 0.30(4) 0.09(2) 0.06(2) 0.02(2) -0.09(3)
N81 0.165(19) 0.183(17) 0.129(15) 0.042(14) 0.063(14) -0.014(15)
C181 0.121(10) 0.088(10) 0.094(7) 0.018(7) 0.033(6) 0.001(7)
C182 0.096(10) 0.083(10) 0.137(9) 0.041(8) 0.035(8) 0.006(7)
C183 0.134(12) 0.119(12) 0.128(10) 0.037(10) 0.056(9) 0.002(9)
C184 0.146(13) 0.150(12) 0.137(10) 0.060(10) 0.044(10) 0.012(9)
C185 0.145(14) 0.134(13) 0.108(9) 0.041(9) 0.052(9) 0.023(10)
C186 0.143(12) 0.109(11) 0.087(7) 0.022(8) 0.045(8) 0.020(9)
C187 0.17(2) 0.24(3) 0.23(3) 0.15(2) -0.014(18) -0.041(15)
C188 0.29(3) 0.30(3) 0.112(17) 0.077(17) 0.018(18) 0.00(3)
N181 0.152(15) 0.171(13) 0.146(13) 0.083(11) 0.041(11) 0.015(10)
C91 0.099(17) 0.119(18) 0.117(11) 0.034(11) 0.038(14) 0.032(14)
C92 0.16(2) 0.11(2) 0.096(19) 0.021(17) 0.041(17) 0.050(19)
C93 0.19(3) 0.11(3) 0.11(2) 0.03(2) 0.06(2) 0.05(2)
C94 0.16(2) 0.11(2) 0.11(2) 0.022(17) 0.022(19) 0.03(2)
C95 0.13(2) 0.130(19) 0.126(18) 0.036(13) 0.007(18) 0.046(18)
C96 0.10(2) 0.129(17) 0.128(17) 0.029(12) 0.017(16) 0.050(16)
C97 0.25(6) 0.08(4) 0.12(4) 0.02(3) 0.03(4) 0.02(4)
C191 0.092(6) 0.134(9) 0.126(8) 0.040(7) 0.016(6) -0.001(6)
C192 0.080(6) 0.172(12) 0.123(10) 0.056(8) 0.023(7) 0.015(7)
C193 0.105(8) 0.209(15) 0.145(12) 0.071(9) -0.009(8) -0.036(9)
C194 0.136(9) 0.179(13) 0.151(12) 0.074(9) 0.040(9) 0.003(10)
C195 0.136(8) 0.143(10) 0.120(10) 0.028(7) 0.024(8) 0.029(9)
C196 0.100(7) 0.125(9) 0.108(8) 0.018(6) 0.030(6) 0.055(6)
C197 0.184(14) 0.35(3) 0.168(16) 0.122(15) -0.008(12) -0.107(16)
O91 0.102(4) 0.093(4) 0.080(4) 0.000(3) -0.019(3) 0.005(3)
O92 0.087(4) 0.138(6) 0.109(5) -0.025(4) 0.004(3) 0.027(4)
O93 0.061(4) 0.183(7) 0.092(5) 0.004(4) -0.008(3) -0.008(4)
S91 0.0794(17) 0.118(2) 0.0797(17) 0.0050(14) 0.0070(13) 0.0005(15)

loop_
_atom_type_symbol
_atom_type_description
_atom_type_scat_dispersion_real
_atom_type_scat_dispersion_imag
_atom_type_scat_source
C C 0.0033 0.0016 'International Tables Vol C Tables 4.2.6.8 and 6.1.1.4'
H H 0.0000 0.0000 'International Tables Vol C Tables 4.2.6.8 and 6.1.1.4'
N N 0.0061 0.0033 'International Tables Vol C Tables 4.2.6.8 and 6.1.1.4'
O O 0.0106 0.0060 'International Tables Vol C Tables 4.2.6.8 and 6.1.1.4'
P P 0.1023 0.0942 'International Tables Vol C Tables 4.2.6.8 and 6.1.1.4'
S S 0.1246 0.1234 'International Tables Vol C Tables 4.2.6.8 and 6.1.1.4'
Ag Ag -0.8971 1.1015 'International Tables Vol C Tables 4.2.6.8 and 6.1.1.4'

loop_
_geom_angle_atom_site_label_1
_geom_angle_atom_site_label_2
_geom_angle_atom_site_label_3
_geom_angle
_geom_angle_site_symmetry_1
_geom_angle_site_symmetry_3
P1 Ag1 P3 144.02(9) . .
P1 Ag1 O91 110.71(15) . .
P3 Ag1 O91 96.08(15) . .
P4 Ag2 P2 141.65(9) . .
P4 Ag2 O92 110.41(16) . .
P2 Ag2 O92 95.59(16) . .
C4 C1 P1 121.4(6) . .
C4 C1 H1A 107.0 . .
P1 C1 H1A 107.0 . .
C4 C1 H1B 107.0 . .
P1 C1 H1B 107.0 . .
H1A C1 H1B 106.7 . .
C4 C2 P2 123.0(6) . .
C4 C2 H2A 106.6 . .
P2 C2 H2A 106.6 . .
C4 C2 H2B 106.6 . .
P2 C2 H2B 106.6 . .
H2A C2 H2B 106.5 . .
C4 C3 P3 122.1(6) 6_456 .
C4 C3 H3A 106.8 6_456 .
P3 C3 H3A 106.8 . .
C4 C3 H3B 106.8 6_456 .
P3 C3 H3B 106.8 . .
H3A C3 H3B 106.6 . .
C2 C4 C3 109.7(7) . 12_565
C2 C4 C1 109.0(7) . .
C3 C4 C1 109.6(7) 12_565 .
C2 C4 C5 110.8(7) . .
C3 C4 C5 106.9(7) 12_565 .
C1 C4 C5 110.9(7) . .
C4 C5 H5A 109.5 . .
C4 C5 H5B 109.5 . .
H5A C5 H5B 109.5 . .
C4 C5 H5C 109.5 . .
H5A C5 H5C 109.5 . .
H5B C5 H5C 109.5 . .
C21 P1 C1 102.2(4) . .
C21 P1 C111 102.5(3) . .
C1 P1 C111 101.9(5) . .
C21 P1 C11 104.9(5) . .
C1 P1 C11 112.5(10) . .
C1 P1 C121 96.7(6) . .
C111 P1 C121 126.5(8) . .
C11 P1 C121 127.8(8) . .
C21 P1 Ag1 103.9(3) . .
C1 P1 Ag1 122.6(3) . .
C111 P1 Ag1 120.6(5) . .
C11 P1 Ag1 108.7(11) . .
C121 P1 Ag1 87.8(5) . .
C2 P2 C41 107.0(3) . .
C2 P2 C31 106.6(4) . .
C41 P2 C31 110.2(4) . .
C2 P2 C131 102.9(5) . .
C41 P2 C131 100.3(3) . .
C2 P2 Ag2 120.2(3) . .
C41 P2 Ag2 109.6(2) . .
C31 P2 Ag2 102.87(15) . .
C131 P2 Ag2 114.7(3) . .
C61 P3 C3 102.2(6) . .
C61 P3 C151 121.9(9) . .
C3 P3 C151 97.0(6) . .
C3 P3 C161 111.3(7) . .
C151 P3 C161 124.1(8) . .
C61 P3 C51 101.5(6) . .
C3 P3 C51 104.1(5) . .
C161 P3 C51 103.9(4) . .
C61 P3 Ag1 118.5(9) . .
C3 P3 Ag1 119.0(3) . .
C151 P3 Ag1 97.4(3) . .
C161 P3 Ag1 108.2(9) . .
C51 P3 Ag1 109.4(4) . .
C7 C6 P4 123.4(5) . .
C7 C6 H6A 106.5 . .
P4 C6 H6A 106.5 . .
C7 C6 H6B 106.5 . .
P4 C6 H6B 106.5 . .
H6A C6 H6B 106.5 . .
C6 C7 C6 109.7(6) 6_456 12_565
C6 C7 C6 109.7(6) 6_456 .
C6 C7 C6 109.7(6) 12_565 .
C6 C7 C8 109.3(6) 6_456 .
C6 C7 C8 109.3(6) 12_565 .
C6 C7 C8 109.3(6) . .
C7 C8 H8A 109.5 . .
C7 C8 H8B 109.5 . .
H8A C8 H8B 109.5 . .
C7 C8 H8C 109.5 . .
H8A C8 H8C 109.5 . .
H8B C8 H8C 109.5 . .
C71 P4 C181 104.9(3) . .
C71 P4 C81 101.4(4) . .
C71 P4 C6 106.3(3) . .
C181 P4 C6 104.1(7) . .
C81 P4 C6 107.7(10) . .
C71 P4 Ag2 111.4(2) . .
C181 P4 Ag2 109.7(6) . .
C81 P4 Ag2 109.1(10) . .
C6 P4 Ag2 119.4(3) . .
C16 C11 C12 113.7(6) . .
C16 C11 P1 135.9(17) . .
C12 C11 P1 110.4(16) . .
C13 C12 C11 123.8(6) . .
C13 C12 H12 118.1 . .
C11 C12 H12 118.1 . .
C12 C13 C14 122.4(6) . .
C12 C13 H13 118.8 . .
C14 C13 H13 118.8 . .
N11 C14 C15 123.3(5) . .
N11 C14 C13 122.8(5) . .
C15 C14 C13 113.9(6) . .
C16 C15 C14 122.4(6) . .
C16 C15 H15 118.8 . .
C14 C15 H15 118.8 . .
C15 C16 C11 123.8(6) . .
C15 C16 H16 118.1 . .
C11 C16 H16 118.1 . .
N11 C17 H17A 109.5 . .
N11 C17 H17B 109.5 . .
H17A C17 H17B 109.5 . .
N11 C17 H17C 109.5 . .
H17A C17 H17C 109.5 . .
H17B C17 H17C 109.5 . .
N11 C18 H18A 109.5 . .
N11 C18 H18B 109.5 . .
H18A C18 H18B 109.5 . .
N11 C18 H18C 109.5 . .
H18A C18 H18C 109.5 . .
H18B C18 H18C 109.5 . .
C14 N11 C18 120.7(7) . .
C14 N11 C17 120.6(6) . .
C18 N11 C17 112.9(7) . .
C116 C111 C112 114.0(5) . .
C116 C111 P1 114.2(9) . .
C112 C111 P1 131.8(9) . .
C113 C112 C111 123.8(6) . .
C113 C112 H112 118.1 . .
C111 C112 H112 118.1 . .
C112 C113 C114 122.1(6) . .
C112 C113 H113 119.0 . .
C114 C113 H113 119.0 . .
N111 C114 C113 123.4(5) . .
N111 C114 C115 122.4(5) . .
C113 C114 C115 114.2(6) . .
C116 C115 C114 122.4(6) . .
C116 C115 H115 118.8 . .
C114 C115 H115 118.8 . .
C115 C116 C111 123.5(6) . .
C115 C116 H116 118.2 . .
C111 C116 H116 118.2 . .
N111 C117 H11A 109.5 . .
N111 C117 H11B 109.5 . .
H11A C117 H11B 109.5 . .
N111 C117 H11C 109.5 . .
H11A C117 H11C 109.5 . .
H11B C117 H11C 109.5 . .
N111 C118 H11D 109.5 . .
N111 C118 H11E 109.5 . .
H11D C118 H11E 109.5 . .
N111 C118 H11F 109.5 . .
H11D C118 H11F 109.5 . .
H11E C118 H11F 109.5 . .
C114 N111 C117 121.5(6) . .
C114 N111 C118 120.5(5) . .
C117 N111 C118 113.7(7) . .
C26 C21 C22 113.3(5) . .
C26 C21 P1 128.8(6) . .
C22 C21 P1 118.0(6) . .
C23 C22 C21 123.9(6) . .
C23 C22 H22 118.0 . .
C21 C22 H22 118.0 . .
C22 C23 C24 122.8(6) . .
C22 C23 H23 118.6 . .
C24 C23 H23 118.6 . .
N21 C24 C25 124.3(5) . .
N21 C24 C23 122.3(5) . .
C25 C24 C23 113.3(6) . .
C26 C25 C24 122.6(6) . .
C26 C25 H25 118.7 . .
C24 C25 H25 118.7 . .
C25 C26 C21 124.1(5) . .
C25 C26 H26 118.0 . .
C21 C26 H26 118.0 . .
N21 C27 H27A 109.5 . .
N21 C27 H27B 109.5 . .
H27A C27 H27B 109.5 . .
N21 C27 H27C 109.5 . .
H27A C27 H27C 109.5 . .
H27B C27 H27C 109.5 . .
N21 C28 H28A 109.5 . .
N21 C28 H28B 109.5 . .
H28A C28 H28B 109.5 . .
N21 C28 H28C 109.5 . .
H28A C28 H28C 109.5 . .
H28B C28 H28C 109.5 . .
C24 N21 C28 122.7(5) . .
C24 N21 C27 121.4(5) . .
C28 N21 C27 114.4(6) . .
C126 C121 C122 113.2(6) . .
C126 C121 P1 97.9(12) . .
C122 C121 P1 148.9(12) . .
C123 C122 C121 124.0(6) . .
C123 C122 H122 118.0 . .
C121 C122 H122 118.0 . .
C122 C123 C124 122.8(6) . .
C122 C123 H123 118.6 . .
C124 C123 H123 118.6 . .
N121 C124 C123 123.7(6) . .
N121 C124 C125 123.1(6) . .
C123 C124 C125 113.2(6) . .
C126 C125 C124 122.7(6) . .
C126 C125 H125 118.6 . .
C124 C125 H125 118.6 . .
C125 C126 C121 124.1(6) . .
C125 C126 H126 118.0 . .
C121 C126 H126 118.0 . .
N121 C127 H12A 109.5 . .
N121 C127 H12B 109.5 . .
H12A C127 H12B 109.5 . .
N121 C127 H12C 109.5 . .
H12A C127 H12C 109.5 . .
H12B C127 H12C 109.5 . .
N121 C128 H12D 109.5 . .
N121 C128 H12E 109.5 . .
H12D C128 H12E 109.5 . .
N121 C128 H12F 109.5 . .
H12D C128 H12F 109.5 . .
H12E C128 H12F 109.5 . .
C124 N121 C127 121.7(7) . .
C124 N121 C128 121.2(7) . .
C127 N121 C128 113.0(7) . .
C36 C31 C32 113.5(5) . .
C36 C31 P2 124.6(7) . .
C32 C31 P2 121.9(7) . .
C33 C32 C31 124.0(6) . .
C33 C32 H32 118.0 . .
C31 C32 H32 118.0 . .
C32 C33 C34 122.4(6) . .
C32 C33 H33 118.8 . .
C34 C33 H33 118.8 . .
N31 C34 C35 124.2(5) . .
N31 C34 C33 122.5(5) . .
C35 C34 C33 113.2(6) . .
C36 C35 C34 123.2(6) . .
C36 C35 H35 118.4 . .
C34 C35 H35 118.4 . .
C35 C36 C31 123.6(6) . .
C35 C36 H36 118.2 . .
C31 C36 H36 118.2 . .
N31 C37 H37A 109.5 . .
N31 C37 H37B 109.5 . .
H37A C37 H37B 109.5 . .
N31 C37 H37C 109.5 . .
H37A C37 H37C 109.5 . .
H37B C37 H37C 109.5 . .
N31 C38 H38A 109.5 . .
N31 C38 H38B 109.5 . .
H38A C38 H38B 109.5 . .
N31 C38 H38C 109.5 . .
H38A C38 H38C 109.5 . .
H38B C38 H38C 109.5 . .
C34 N31 C38 122.2(6) . .
C34 N31 C37 120.5(6) . .
C38 N31 C37 113.0(7) . .
C136 C131 C132 113.4(6) . .
C136 C131 P2 124.1(5) . .
C132 C131 P2 122.5(5) . .
C133 C132 C131 124.0(6) . .
C133 C132 H132 118.0 . .
C131 C132 H132 118.0 . .
C132 C133 C134 122.9(6) . .
C132 C133 H133 118.5 . .
C134 C133 H133 118.5 . .
N131 C134 C133 123.8(5) . .
N131 C134 C135 123.2(5) . .
C133 C134 C135 113.0(6) . .
C136 C135 C134 122.9(6) . .
C136 C135 H135 118.6 . .
C134 C135 H135 118.6 . .
C135 C136 C131 123.9(6) . .
C135 C136 H136 118.1 . .
C131 C136 H136 118.1 . .
N131 C137 H13A 109.5 . .
N131 C137 H13B 109.5 . .
H13A C137 H13B 109.5 . .
N131 C137 H13C 109.5 . .
H13A C137 H13C 109.5 . .
H13B C137 H13C 109.5 . .
N131 C138 H13D 109.5 . .
N131 C138 H13E 109.5 . .
H13D C138 H13E 109.5 . .
N131 C138 H13F 109.5 . .
H13D C138 H13F 109.5 . .
H13E C138 H13F 109.5 . .
C134 N131 C137 122.7(6) . .
C134 N131 C138 121.2(6) . .
C137 N131 C138 112.2(7) . .
C42 C41 C46 113.6(5) . .
C42 C41 P2 125.8(4) . .
C46 C41 P2 120.5(4) . .
C43 C42 C41 123.0(5) . .
C43 C42 H42 118.5 . .
C41 C42 H42 118.5 . .
C42 C43 C44 123.1(6) . .
C42 C43 H43 118.5 . .
C44 C43 H43 118.5 . .
N41 C44 C45 121.4(5) . .
N41 C44 C43 124.9(5) . .
C45 C44 C43 113.7(6) . .
C46 C45 C44 121.9(6) . .
C46 C45 H45 119.1 . .
C44 C45 H45 119.1 . .
C45 C46 C41 124.7(5) . .
C45 C46 H46 117.6 . .
C41 C46 H46 117.6 . .
N41 C47 H47A 109.5 . .
N41 C47 H47B 109.5 . .
H47A C47 H47B 109.5 . .
N41 C47 H47C 109.5 . .
H47A C47 H47C 109.5 . .
H47B C47 H47C 109.5 . .
N41 C48 H48A 109.5 . .
N41 C48 H48B 109.5 . .
H48A C48 H48B 109.5 . .
N41 C48 H48C 109.5 . .
H48A C48 H48C 109.5 . .
H48B C48 H48C 109.5 . .
C44 N41 C47 120.3(5) . .
C44 N41 C48 119.5(5) . .
C47 N41 C48 113.1(6) . .
C56 C51 C52 113.0(6) . .
C56 C51 P3 126.7(8) . .
C52 C51 P3 120.3(8) . .
C53 C52 C51 124.0(6) . .
C53 C52 H52 118.0 . .
C51 C52 H52 118.0 . .
C52 C53 C54 122.9(6) . .
C52 C53 H53 118.5 . .
C54 C53 H53 118.5 . .
N51 C54 C55 123.6(5) . .
N51 C54 C53 123.5(5) . .
C55 C54 C53 112.9(6) . .
C56 C55 C54 123.1(6) . .
C56 C55 H55 118.5 . .
C54 C55 H55 118.5 . .
C55 C56 C51 124.1(6) . .
C55 C56 H56 118.0 . .
C51 C56 H56 118.0 . .
N51 C57 H57A 109.5 . .
N51 C57 H57B 109.5 . .
H57A C57 H57B 109.5 . .
N51 C57 H57C 109.5 . .
H57A C57 H57C 109.5 . .
H57B C57 H57C 109.5 . .
N51 C58 H58A 109.5 . .
N51 C58 H58B 109.5 . .
H58A C58 H58B 109.5 . .
N51 C58 H58C 109.5 . .
H58A C58 H58C 109.5 . .
H58B C58 H58C 109.5 . .
C54 N51 C57 122.0(5) . .
C54 N51 C58 122.5(6) . .
C57 N51 C58 113.3(7) . .
C156 C151 C152 113.5(6) . .
C156 C151 P3 139.2(11) . .
C152 C151 P3 107.3(11) . .
C153 C152 C151 124.0(6) . .
C153 C152 H152 118.0 . .
C151 C152 H152 118.0 . .
C152 C153 C154 122.5(6) . .
C152 C153 H153 118.8 . .
C154 C153 H153 118.8 . .
N151 C154 C155 123.7(5) . .
N151 C154 C153 122.7(5) . .
C155 C154 C153 113.6(6) . .
C156 C155 C154 122.7(6) . .
C156 C155 H155 118.6 . .
C154 C155 H155 118.6 . .
C155 C156 C151 123.7(6) . .
C155 C156 H156 118.1 . .
C151 C156 H156 118.1 . .
N151 C157 H15A 109.5 . .
N151 C157 H15B 109.5 . .
H15A C157 H15B 109.5 . .
N151 C157 H15C 109.5 . .
H15A C157 H15C 109.5 . .
H15B C157 H15C 109.5 . .
N151 C158 H15D 109.5 . .
N151 C158 H15E 109.5 . .
H15D C158 H15E 109.5 . .
N151 C158 H15F 109.5 . .
H15D C158 H15F 109.5 . .
H15E C158 H15F 109.5 . .
C154 N151 C158 121.3(6) . .
C154 N151 C157 120.2(6) . .
C158 N151 C157 112.3(7) . .
C62 C61 C66 113.9(6) . .
C62 C61 P3 125.8(13) . .
C66 C61 P3 120.3(13) . .
C63 C62 C61 123.8(6) . .
C63 C62 H62 118.1 . .
C61 C62 H62 118.1 . .
C62 C63 C64 122.3(6) . .
C62 C63 H63 118.8 . .
C64 C63 H63 118.8 . .
N61 C64 C63 122.9(5) . .
N61 C64 C65 123.3(5) . .
C63 C64 C65 113.8(6) . .
C66 C65 C64 122.7(6) . .
C66 C65 H65 118.7 . .
C64 C65 H65 118.7 . .
C65 C66 C61 123.5(6) . .
C65 C66 H66 118.2 . .
C61 C66 H66 118.2 . .
N61 C67 H67A 109.5 . .
N61 C67 H67B 109.5 . .
H67A C67 H67B 109.5 . .
N61 C67 H67C 109.5 . .
H67A C67 H67C 109.5 . .
H67B C67 H67C 109.5 . .
N61 C68 H68A 109.5 . .
N61 C68 H68B 109.5 . .
H68A C68 H68B 109.5 . .
N61 C68 H68C 109.5 . .
H68A C68 H68C 109.5 . .
H68B C68 H68C 109.5 . .
C64 N61 C67 119.1(6) . .
C64 N61 C68 119.2(6) . .
C67 N61 C68 111.3(7) . .
C166 C161 C162 113.5(6) . .
C166 C161 P3 119.3(13) . .
C162 C161 P3 127.1(13) . .
C163 C162 C161 124.1(6) . .
C163 C162 H162 117.9 . .
C161 C162 H162 117.9 . .
C162 C163 C164 122.1(6) . .
C162 C163 H163 118.9 . .
C164 C163 H163 118.9 . .
N161 C164 C163 123.8(5) . .
N161 C164 C165 122.2(5) . .
C163 C164 C165 114.0(6) . .
C166 C165 C164 122.4(6) . .
C166 C165 H165 118.8 . .
C164 C165 H165 118.8 . .
C165 C166 C161 123.8(6) . .
C165 C166 H166 118.1 . .
C161 C166 H166 118.1 . .
N161 C167 H16A 109.5 . .
N161 C167 H16B 109.5 . .
H16A C167 H16B 109.5 . .
N161 C167 H16C 109.5 . .
H16A C167 H16C 109.5 . .
H16B C167 H16C 109.5 . .
N161 C168 H16D 109.5 . .
N161 C168 H16E 109.5 . .
H16D C168 H16E 109.5 . .
N161 C168 H16F 109.5 . .
H16D C168 H16F 109.5 . .
H16E C168 H16F 109.5 . .
C164 N161 C167 120.0(6) . .
C164 N161 C168 118.8(6) . .
C167 N161 C168 112.4(7) . .
C76 C71 C72 114.9(5) . .
C76 C71 P4 121.2(5) . .
C72 C71 P4 123.9(5) . .
C73 C72 C71 123.3(5) . .
C73 C72 H72 118.3 . .
C71 C72 H72 118.3 . .
C72 C73 C74 122.1(5) . .
C72 C73 H73 119.0 . .
C74 C73 H73 119.0 . .
N71 C74 C75 122.7(5) . .
N71 C74 C73 123.0(5) . .
C75 C74 C73 114.3(5) . .
C76 C75 C74 122.4(5) . .
C76 C75 H75 118.8 . .
C74 C75 H75 118.8 . .
C75 C76 C71 123.0(5) . .
C75 C76 H76 118.5 . .
C71 C76 H76 118.5 . .
N71 C77 H77A 109.5 . .
N71 C77 H77B 109.5 . .
H77A C77 H77B 109.5 . .
N71 C77 H77C 109.5 . .
H77A C77 H77C 109.5 . .
H77B C77 H77C 109.5 . .
N71 C78 H78A 109.5 . .
N71 C78 H78B 109.5 . .
H78A C78 H78B 109.5 . .
N71 C78 H78C 109.5 . .
H78A C78 H78C 109.5 . .
H78B C78 H78C 109.5 . .
C74 N71 C77 123.2(5) . .
C74 N71 C78 122.2(5) . .
C77 N71 C78 114.4(6) . .
C82 C81 C86 113.7(6) . .
C82 C81 P4 128.3(16) . .
C86 C81 P4 117.9(16) . .
C83 C82 C81 123.8(6) . .
C83 C82 H82 118.1 . .
C81 C82 H82 118.1 . .
C82 C83 C84 122.5(6) . .
C82 C83 H83 118.8 . .
C84 C83 H83 118.8 . .
N81 C84 C83 123.2(5) . .
N81 C84 C85 123.0(5) . .
C83 C84 C85 113.8(6) . .
C86 C85 C84 122.4(6) . .
C86 C85 H85 118.8 . .
C84 C85 H85 118.8 . .
C85 C86 C81 123.8(6) . .
C85 C86 H86 118.1 . .
C81 C86 H86 118.1 . .
N81 C87 H87A 109.5 . .
N81 C87 H87B 109.5 . .
H87A C87 H87B 109.5 . .
N81 C87 H87C 109.5 . .
H87A C87 H87C 109.5 . .
H87B C87 H87C 109.5 . .
N81 C88 H88A 109.5 . .
N81 C88 H88B 109.5 . .
H88A C88 H88B 109.5 . .
N81 C88 H88C 109.5 . .
H88A C88 H88C 109.5 . .
H88B C88 H88C 109.5 . .
C84 N81 C87 120.2(6) . .
C84 N81 C88 120.2(6) . .
C87 N81 C88 112.7(7) . .
C182 C181 C186 113.9(5) . .
C182 C181 P4 115.3(11) . .
C186 C181 P4 130.8(11) . .
C183 C182 C181 123.5(6) . .
C183 C182 H182 118.2 . .
C181 C182 H182 118.2 . .
C182 C183 C184 122.6(6) . .
C182 C183 H183 118.7 . .
C184 C183 H183 118.7 . .
N181 C184 C185 124.2(5) . .
N181 C184 C183 122.0(5) . .
C185 C184 C183 113.8(6) . .
C186 C185 C184 122.3(6) . .
C186 C185 H185 118.8 . .
C184 C185 H185 118.8 . .
C185 C186 C181 123.8(6) . .
C185 C186 H186 118.1 . .
C181 C186 H186 118.1 . .
N181 C187 H18D 109.5 . .
N181 C187 H18E 109.5 . .
H18D C187 H18E 109.5 . .
N181 C187 H18F 109.5 . .
H18D C187 H18F 109.5 . .
H18E C187 H18F 109.5 . .
N181 C188 H18G 109.5 . .
N181 C188 H18H 109.5 . .
H18G C188 H18H 109.5 . .
N181 C188 H18I 109.5 . .
H18G C188 H18I 109.5 . .
H18H C188 H18I 109.5 . .
C184 N181 C188 121.2(6) . .
C184 N181 C187 119.4(6) . .
C188 N181 C187 112.4(6) . .
C96 C91 C92 120.5(12) . .
C96 C91 S91 120.2(10) . .
C92 C91 S91 119.4(10) . .
C93 C92 C91 119.1(14) . .
C93 C92 H92 120.4 . .
C91 C92 H92 120.4 . .
C92 C93 C94 127.1(15) . .
C92 C93 H93 116.5 . .
C94 C93 H93 116.5 . .
C93 C94 C95 114.3(14) . .
C93 C94 C97 125.1(16) . .
C95 C94 C97 120.6(15) . .
C94 C95 C96 120.1(14) . .
C94 C95 H95 120.0 . .
C96 C95 H95 120.0 . .
C91 C96 C95 118.9(13) . .
C91 C96 H96 120.5 . .
C95 C96 H96 120.5 . .
C94 C97 H97A 109.5 . .
C94 C97 H97B 109.5 . .
H97A C97 H97B 109.5 . .
C94 C97 H97C 109.5 . .
H97A C97 H97C 109.5 . .
H97B C97 H97C 109.5 . .
C196 C191 C192 120.7(11) . .
C196 C191 S91 115.9(10) . .
C192 C191 S91 123.4(10) . .
C193 C192 C191 119.1(12) . .
C193 C192 H192 120.4 . .
C191 C192 H192 120.4 . .
C192 C193 C194 126.9(14) . .
C192 C193 H193 116.5 . .
C194 C193 H193 116.5 . .
C193 C194 C195 114.5(13) . .
C193 C194 C197 124.9(15) . .
C195 C194 C197 120.6(14) . .
C194 C195 C196 120.1(13) . .
C194 C195 H195 120.0 . .
C196 C195 H195 120.0 . .
C191 C196 C195 118.7(11) . .
C191 C196 H196 120.6 . .
C195 C196 H196 120.6 . .
C194 C197 H19A 109.5 . .
C194 C197 H19B 109.5 . .
H19A C197 H19B 109.5 . .
C194 C197 H19C 109.5 . .
H19A C197 H19C 109.5 . .
H19B C197 H19C 109.5 . .
S91 O91 Ag1 134.6(3) . .
S91 O92 Ag2 133.5(4) . .
O93 S91 O92 113.5(4) . .
O93 S91 O91 115.1(4) . .
O92 S91 O91 111.3(4) . .
O93 S91 C191 112.4(5) . .
O92 S91 C191 99.7(3) . .
O91 S91 C191 103.3(5) . .
O93 S91 C91 87.4(4) . .
O92 S91 C91 118.9(5) . .
O91 S91 C91 108.8(6) . .

loop_
_geom_bond_atom_site_label_1
_geom_bond_atom_site_label_2
_geom_bond_distance
_geom_bond_site_symmetry_2
Ag1 P1 2.404(2) .
Ag1 P3 2.412(3) .
Ag1 O91 2.421(6) .
Ag2 P4 2.393(2) .
Ag2 P2 2.402(2) .
Ag2 O92 2.489(6) .
C1 C4 1.574(11) .
C1 P1 1.787(8) .
C1 H1A 0.990 .
C1 H1B 0.990 .
C2 C4 1.506(11) .
C2 P2 1.766(8) .
C2 H2A 0.990 .
C2 H2B 0.990 .
C3 C4 1.563(10) 6_456
C3 P3 1.762(8) .
C3 H3A 0.990 .
C3 H3B 0.990 .
C4 C3 1.563(10) 12_565
C4 C5 1.587(11) .
C5 H5A 0.980 .
C5 H5B 0.980 .
C5 H5C 0.980 .
P1 C21 1.777(7) .
P1 C111 1.791(9) .
P1 C11 1.799(14) .
P1 C121 1.835(16) .
P2 C41 1.783(7) .
P2 C31 1.785(10) .
P2 C131 1.808(15) .
P3 C61 1.740(12) .
P3 C151 1.782(12) .
P3 C161 1.811(12) .
P3 C51 1.834(10) .
C6 C7 1.494(8) .
C6 P4 1.808(8) .
C6 H6A 0.990 .
C6 H6B 0.990 .
C7 C6 1.494(8) 6_456
C7 C6 1.494(8) 12_565
C7 C8 1.565(17) .
C8 H8A 0.980 .
C8 H8B 0.980 .
C8 H8C 0.980 .
P4 C71 1.783(6) .
P4 C181 1.785(10) .
P4 C81 1.796(14) .
C11 C16 1.403(5) .
C11 C12 1.404(5) .
C12 C13 1.343(5) .
C12 H12 0.950 .
C13 C14 1.421(5) .
C13 H13 0.950 .
C14 N11 1.369(7) .
C14 C15 1.420(5) .
C15 C16 1.343(5) .
C15 H15 0.950 .
C16 H16 0.950 .
C17 N11 1.488(5) .
C17 H17A 0.980 .
C17 H17B 0.980 .
C17 H17C 0.980 .
C18 N11 1.487(5) .
C18 H18A 0.980 .
C18 H18B 0.980 .
C18 H18C 0.980 .
C111 C116 1.402(5) .
C111 C112 1.404(5) .
C112 C113 1.344(5) .
C112 H112 0.950 .
C113 C114 1.420(5) .
C113 H113 0.950 .
C114 N111 1.367(6) .
C114 C115 1.421(5) .
C115 C116 1.344(5) .
C115 H115 0.950 .
C116 H116 0.950 .
C117 N111 1.485(5) .
C117 H11A 0.980 .
C117 H11B 0.980 .
C117 H11C 0.980 .
C118 N111 1.486(5) .
C118 H11D 0.980 .
C118 H11E 0.980 .
C118 H11F 0.980 .
C21 C26 1.403(5) .
C21 C22 1.407(5) .
C22 C23 1.340(5) .
C22 H22 0.950 .
C23 C24 1.422(5) .
C23 H23 0.950 .
C24 N21 1.366(6) .
C24 C25 1.421(5) .
C25 C26 1.345(5) .
C25 H25 0.950 .
C26 H26 0.950 .
C27 N21 1.484(5) .
C27 H27A 0.980 .
C27 H27B 0.980 .
C27 H27C 0.980 .
C28 N21 1.483(5) .
C28 H28A 0.980 .
C28 H28B 0.980 .
C28 H28C 0.980 .
C121 C126 1.404(5) .
C121 C122 1.404(5) .
C122 C123 1.342(5) .
C122 H122 0.950 .
C123 C124 1.421(5) .
C123 H123 0.950 .
C124 N121 1.368(7) .
C124 C125 1.422(5) .
C125 C126 1.342(5) .
C125 H125 0.950 .
C126 H126 0.950 .
C127 N121 1.486(5) .
C127 H12A 0.980 .
C127 H12B 0.980 .
C127 H12C 0.980 .
C128 N121 1.487(5) .
C128 H12D 0.980 .
C128 H12E 0.980 .
C128 H12F 0.980 .
C31 C36 1.403(5) .
C31 C32 1.405(5) .
C32 C33 1.343(5) .
C32 H32 0.950 .
C33 C34 1.424(5) .
C33 H33 0.950 .
C34 N31 1.367(7) .
C34 C35 1.419(5) .
C35 C36 1.339(5) .
C35 H35 0.950 .
C36 H36 0.950 .
C37 N31 1.487(5) .
C37 H37A 0.980 .
C37 H37B 0.980 .
C37 H37C 0.980 .
C38 N31 1.484(5) .
C38 H38A 0.980 .
C38 H38B 0.980 .
C38 H38C 0.980 .
C131 C136 1.403(5) .
C131 C132 1.404(5) .
C132 C133 1.340(5) .
C132 H132 0.950 .
C133 C134 1.422(5) .
C133 H133 0.950 .
C134 N131 1.367(7) .
C134 C135 1.424(5) .
C135 C136 1.343(5) .
C135 H135 0.950 .
C136 H136 0.950 .
C137 N131 1.487(5) .
C137 H13A 0.980 .
C137 H13B 0.980 .
C137 H13C 0.980 .
C138 N131 1.489(5) .
C138 H13D 0.980 .
C138 H13E 0.980 .
C138 H13F 0.980 .
C41 C42 1.399(4) .
C41 C46 1.404(4) .
C42 C43 1.348(5) .
C42 H42 0.950 .
C43 C44 1.420(5) .
C43 H43 0.950 .
C44 N41 1.373(7) .
C44 C45 1.419(5) .
C45 C46 1.335(5) .
C45 H45 0.950 .
C46 H46 0.950 .
C47 N41 1.487(5) .
C47 H47A 0.980 .
C47 H47B 0.980 .
C47 H47C 0.980 .
C48 N41 1.491(5) .
C48 H48A 0.980 .
C48 H48B 0.980 .
C48 H48C 0.980 .
C51 C56 1.402(5) .
C51 C52 1.407(5) .
C52 C53 1.343(5) .
C52 H52 0.950 .
C53 C54 1.421(5) .
C53 H53 0.950 .
C54 N51 1.367(7) .
C54 C55 1.420(5) .
C55 C56 1.344(5) .
C55 H55 0.950 .
C56 H56 0.950 .
C57 N51 1.484(5) .
C57 H57A 0.980 .
C57 H57B 0.980 .
C57 H57C 0.980 .
C58 N51 1.485(5) .
C58 H58A 0.980 .
C58 H58B 0.980 .
C58 H58C 0.980 .
C151 C156 1.404(5) .
C151 C152 1.405(5) .
C152 C153 1.343(5) .
C152 H152 0.950 .
C153 C154 1.422(5) .
C153 H153 0.950 .
C154 N151 1.370(7) .
C154 C155 1.420(5) .
C155 C156 1.344(5) .
C155 H155 0.950 .
C156 H156 0.950 .
C157 N151 1.488(5) .
C157 H15A 0.980 .
C157 H15B 0.980 .
C157 H15C 0.980 .
C158 N151 1.488(5) .
C158 H15D 0.980 .
C158 H15E 0.980 .
C158 H15F 0.980 .
C61 C62 1.403(5) .
C61 C66 1.404(5) .
C62 C63 1.344(5) .
C62 H62 0.950 .
C63 C64 1.421(5) .
C63 H63 0.950 .
C64 N61 1.373(7) .
C64 C65 1.421(5) .
C65 C66 1.342(5) .
C65 H65 0.950 .
C66 H66 0.950 .
C67 N61 1.493(5) .
C67 H67A 0.980 .
C67 H67B 0.980 .
C67 H67C 0.980 .
C68 N61 1.494(5) .
C68 H68A 0.980 .
C68 H68B 0.980 .
C68 H68C 0.980 .
C161 C166 1.404(5) .
C161 C162 1.404(5) .
C162 C163 1.344(5) .
C162 H162 0.950 .
C163 C164 1.420(5) .
C163 H163 0.950 .
C164 N161 1.373(7) .
C164 C165 1.422(5) .
C165 C166 1.342(5) .
C165 H165 0.950 .
C166 H166 0.950 .
C167 N161 1.490(5) .
C167 H16A 0.980 .
C167 H16B 0.980 .
C167 H16C 0.980 .
C168 N161 1.492(5) .
C168 H16D 0.980 .
C168 H16E 0.980 .
C168 H16F 0.980 .
C71 C76 1.400(4) .
C71 C72 1.403(4) .
C72 C73 1.341(5) .
C72 H72 0.950 .
C73 C74 1.424(5) .
C73 H73 0.950 .
C74 N71 1.363(6) .
C74 C75 1.420(5) .
C75 C76 1.344(5) .
C75 H75 0.950 .
C76 H76 0.950 .
C77 N71 1.477(5) .
C77 H77A 0.980 .
C77 H77B 0.980 .
C77 H77C 0.980 .
C78 N71 1.481(5) .
C78 H78A 0.980 .
C78 H78B 0.980 .
C78 H78C 0.980 .
C81 C82 1.403(5) .
C81 C86 1.405(5) .
C82 C83 1.344(5) .
C82 H82 0.950 .
C83 C84 1.421(5) .
C83 H83 0.950 .
C84 N81 1.371(7) .
C84 C85 1.421(5) .
C85 C86 1.343(5) .
C85 H85 0.950 .
C86 H86 0.950 .
C87 N81 1.489(5) .
C87 H87A 0.980 .
C87 H87B 0.980 .
C87 H87C 0.980 .
C88 N81 1.489(5) .
C88 H88A 0.980 .
C88 H88B 0.980 .
C88 H88C 0.980 .
C181 C182 1.403(5) .
C181 C186 1.404(5) .
C182 C183 1.344(5) .
C182 H182 0.950 .
C183 C184 1.422(5) .
C183 H183 0.950 .
C184 N181 1.371(7) .
C184 C185 1.421(5) .
C185 C186 1.344(5) .
C185 H185 0.950 .
C186 H186 0.950 .
C187 N181 1.491(5) .
C187 H18D 0.980 .
C187 H18E 0.980 .
C187 H18F 0.980 .
C188 N181 1.488(5) .
C188 H18G 0.980 .
C188 H18H 0.980 .
C188 H18I 0.980 .
C91 C96 1.356(14) .
C91 C92 1.368(15) .
C91 S91 1.772(14) .
C92 C93 1.353(16) .
C92 H92 0.950 .
C93 C94 1.371(18) .
C93 H93 0.950 .
C94 C95 1.405(18) .
C94 C97 1.532(18) .
C95 C96 1.488(16) .
C95 H95 0.950 .
C96 H96 0.950 .
C97 H97A 0.980 .
C97 H97B 0.980 .
C97 H97C 0.980 .
C191 C196 1.356(14) .
C191 C192 1.368(14) .
C191 S91 1.769(11) .
C192 C193 1.353(15) .
C192 H192 0.950 .
C193 C194 1.371(18) .
C193 H193 0.950 .
C194 C195 1.404(18) .
C194 C197 1.532(18) .
C195 C196 1.488(15) .
C195 H195 0.950 .
C196 H196 0.950 .
C197 H19A 0.980 .
C197 H19B 0.980 .
C197 H19C 0.980 .
O91 S91 1.497(6) .
O92 S91 1.486(6) .
O93 S91 1.435(6) .
